data_7020991
loop_
_publ_author_name
'Sharma, Kamal Nayan'
'Joshi, Hemant'
'Singh, Ved Vati'
'Singh, Pradhumn'
'Singh, Ajai Kumar'

_publ_section_title
;
 Palladium(ii) complexes of pyrazolated thio/selenoethers: syntheses,
 structures, single source precursors of Pd(4)Se and PdSe nano-particles
 and potential for catalyzing Suzuki-Miyaura coupling.
;
_journal_issue 11
_journal_name_full 'Dalton transactions (Cambridge, England : 2003)'
_journal_page_first 3908
_journal_page_last 3918
_journal_paper_doi 10.1039/c2dt31975f
_journal_volume 42
_journal_year 2013
_chemical_formula_moiety 'C10 H12 Br2 Cl N4 Pd S, B F4, C2 H3 N'
_chemical_formula_sum 'C12 H15 B Br2 Cl F4 N5 Pd S'
_chemical_formula_weight 649.82
_chemical_name_systematic
;
?
;
_space_group_IT_number 2
_symmetry_cell_setting triclinic
_symmetry_space_group_name_Hall '-P 1'
_symmetry_space_group_name_H-M 'P -1'
_atom_sites_solution_hydrogens geom
_atom_sites_solution_primary direct
_atom_sites_solution_secondary difmap
_audit_creation_method SHELXL-97
_cell_angle_alpha 99.42(3)
_cell_angle_beta 97.76(2)
_cell_angle_gamma 104.37(2)
_cell_formula_units_Z 2
_cell_length_a 7.540(1)
_cell_length_b 10.626(1)
_cell_length_c 13.770(2)
_cell_measurement_reflns_used 1394
_cell_measurement_temperature 298(2)
_cell_measurement_theta_max 24.01
_cell_measurement_theta_min 2.27
_cell_volume 1036.4(3)
_computing_cell_refinement 'Bruker SMART'
_computing_data_collection 'Bruker SMART'
_computing_data_reduction 'Bruker SAINT'
_computing_molecular_graphics 'Bruker SHELXTL'
_computing_publication_material 'Bruker SHELXTL'
_computing_structure_refinement 'SHELXL-97 (Sheldrick, 1997)'
_computing_structure_solution 'SHELXS-97 (Sheldrick, 1990)'
_diffrn_ambient_temperature 298(2)
_diffrn_measured_fraction_theta_full 0.998
_diffrn_measured_fraction_theta_max 0.998
_diffrn_measurement_device_type 'CCD area detector'
_diffrn_measurement_method 'phi and omega scans'
_diffrn_radiation_monochromator graphite
_diffrn_radiation_source 'fine-focus sealed tube'
_diffrn_radiation_type MoK\a
_diffrn_radiation_wavelength 0.71073
_diffrn_reflns_av_R_equivalents 0.0673
_diffrn_reflns_av_sigmaI/netI 0.1416
_diffrn_reflns_limit_h_max 8
_diffrn_reflns_limit_h_min -8
_diffrn_reflns_limit_k_max 12
_diffrn_reflns_limit_k_min -12
_diffrn_reflns_limit_l_max 16
_diffrn_reflns_limit_l_min -16
_diffrn_reflns_number 4469
_diffrn_reflns_theta_full 24.99
_diffrn_reflns_theta_max 24.99
_diffrn_reflns_theta_min 2.77
_exptl_absorpt_coefficient_mu 5.023
_exptl_absorpt_correction_T_max 0.429
_exptl_absorpt_correction_T_min 0.274
_exptl_absorpt_correction_type multi-scan
_exptl_absorpt_process_details '(SADABS; Sheldrick, 1996)'
_exptl_crystal_colour yellow
_exptl_crystal_density_diffrn 2.082
_exptl_crystal_density_meas 2.082
_exptl_crystal_density_method 'not measured'
_exptl_crystal_description block
_exptl_crystal_F_000 624.0
_exptl_crystal_size_max 0.30
_exptl_crystal_size_mid 0.22
_exptl_crystal_size_min 0.17
_refine_diff_density_max 0.824
_refine_diff_density_min -1.084
_refine_diff_density_rms 0.153
_refine_ls_extinction_method none
_refine_ls_goodness_of_fit_ref 0.857
_refine_ls_hydrogen_treatment constr
_refine_ls_matrix_type full
_refine_ls_number_parameters 245
_refine_ls_number_reflns 3643
_refine_ls_number_restraints 0
_refine_ls_restrained_S_all 0.857
_refine_ls_R_factor_all 0.1255
_refine_ls_R_factor_gt 0.0729
_refine_ls_shift/su_max 0.001
_refine_ls_shift/su_mean 0.000
_refine_ls_structure_factor_coef Fsqd
_refine_ls_weighting_details 'calc w=1/[\s^2^(Fo^2^)+(0.0946P)^2^+0.0000P] where P=(Fo^2^+2Fc^2^)/3'
_refine_ls_weighting_scheme calc
_refine_ls_wR_factor_gt 0.1672
_refine_ls_wR_factor_ref 0.1885
_reflns_number_gt 3143
_reflns_number_total 3643
_reflns_threshold_expression >2sigma(I)
_cod_data_source_file c2dt31975f.txt
_cod_data_source_block complex_3
_cod_depositor_comments
;
The following automatic conversions were performed:

'_symmetry_cell_setting' value 'Triclinic' changed to 'triclinic'
according to /home/saulius/struct/CIF-dictionaries/cif_core.dic
dictionary named 'cif_core.dic' version 2.4.2 from 2011-04-26.

Automatic conversion script
Id: cif_fix_values 1891 2012-01-12 08:04:46Z andrius 
;
_cod_original_sg_symbol_H-M P-1
_cod_database_code 7020991

loop_
_symmetry_equiv_pos_as_xyz
'x, y, z'
'-x, -y, -z'

loop_
_atom_site_label
_atom_site_type_symbol
_atom_site_fract_x
_atom_site_fract_y
_atom_site_fract_z
_atom_site_U_iso_or_equiv
_atom_site_adp_type
_atom_site_occupancy
_atom_site_symmetry_multiplicity
_atom_site_calc_flag
_atom_site_refinement_flags
Pd1 Pd 0.66126(11) 0.66101(10) 0.81143(8) 0.0533(4) Uani 1 1 d .
S1 S 0.9282(4) 0.7688(4) 0.7644(3) 0.0674(10) Uani 1 1 d .
N2 N 0.7684(12) 0.5088(10) 0.8280(8) 0.055(3) Uani 1 1 d .
N1 N 0.8588(12) 0.4533(10) 0.7605(8) 0.058(3) Uani 1 1 d .
N4 N 0.5553(12) 0.8136(10) 0.7954(8) 0.058(3) Uani 1 1 d .
N3 N 0.5613(13) 0.8705(10) 0.7150(9) 0.060(3) Uani 1 1 d .
N5 N 0.319(2) 0.4889(19) 0.5733(15) 0.134(7) Uani 1 1 d .
Br1 Br 0.89657(19) 0.22115(15) 0.95898(13) 0.0817(5) Uani 1 1 d .
Br2 Br 0.3024(2) 1.10228(17) 0.87192(14) 0.0910(6) Uani 1 1 d .
Cl1 Cl 0.3989(4) 0.5612(3) 0.8685(3) 0.0662(9) Uani 1 1 d .
C1 C 0.7612(15) 0.4394(13) 0.8976(12) 0.069(4) Uani 1 1 d .
H1 H 0.7003 0.4516 0.9512 0.083 Uiso 1 1 calc R
C2 C 0.8587(14) 0.3432(12) 0.8802(11) 0.059(3) Uani 1 1 d .
C3 C 0.9115(16) 0.3516(14) 0.7904(11) 0.066(4) Uani 1 1 d .
H3 H 0.9724 0.2974 0.7562 0.079 Uiso 1 1 calc R
C4 C 0.8918(19) 0.5077(14) 0.6714(10) 0.070(4) Uani 1 1 d .
H4A H 0.7742 0.5100 0.6343 0.085 Uiso 1 1 calc R
H4B H 0.9436 0.4500 0.6284 0.085 Uiso 1 1 calc R
C5 C 1.0204(16) 0.6425(15) 0.6976(14) 0.092(6) Uani 1 1 d .
H5A H 1.0527 0.6688 0.6367 0.110 Uiso 1 1 calc R
H5B H 1.1341 0.6403 0.7388 0.110 Uiso 1 1 calc R
C6 C 0.8535(18) 0.8528(15) 0.6689(12) 0.082(5) Uani 1 1 d .
H6A H 0.9054 0.9477 0.6933 0.099 Uiso 1 1 calc R
H6B H 0.9055 0.8282 0.6104 0.099 Uiso 1 1 calc R
C7 C 0.6445(18) 0.8240(15) 0.6371(12) 0.073(4) Uani 1 1 d .
H7A H 0.6188 0.8658 0.5813 0.088 Uiso 1 1 calc R
H7B H 0.5903 0.7290 0.6147 0.088 Uiso 1 1 calc R
C8 C 0.4829(18) 0.9730(13) 0.7294(12) 0.069(4) Uani 1 1 d .
H8 H 0.4733 1.0295 0.6853 0.083 Uiso 1 1 calc R
C9 C 0.4222(15) 0.9803(12) 0.8159(11) 0.060(3) Uani 1 1 d .
C10 C 0.4716(16) 0.8789(13) 0.8572(11) 0.064(3) Uani 1 1 d .
H10 H 0.4492 0.8601 0.9187 0.076 Uiso 1 1 calc R
C11 C 0.3434(19) 0.4012(19) 0.6048(14) 0.089(5) Uani 1 1 d .
C12 C 0.3712(18) 0.2934(14) 0.6540(13) 0.079(4) Uani 1 1 d .
H12A H 0.4763 0.2667 0.6349 0.118 Uiso 1 1 calc R
H12B H 0.2618 0.2193 0.6340 0.118 Uiso 1 1 calc R
H12C H 0.3935 0.3237 0.7252 0.118 Uiso 1 1 calc R
B1 B 0.8085(16) 0.1356(15) 0.5383(12) 0.074(5) Uani 1 1 d D
F1 F 0.6656(14) 0.1603(15) 0.5738(12) 0.180(6) Uani 1 1 d D
F2 F 0.895(3) 0.2366(14) 0.5039(16) 0.275(12) Uani 1 1 d D
F3 F 0.7750(15) 0.0208(11) 0.4721(9) 0.134(4) Uani 1 1 d D
F4 F 0.9309(19) 0.1374(14) 0.6141(10) 0.180(6) Uani 1 1 d D

loop_
_atom_site_aniso_label
_atom_site_aniso_U_11
_atom_site_aniso_U_22
_atom_site_aniso_U_33
_atom_site_aniso_U_23
_atom_site_aniso_U_13
_atom_site_aniso_U_12
Pd1 0.0530(5) 0.0605(7) 0.0506(6) 0.0257(5) 0.0118(4) 0.0127(4)
S1 0.0574(18) 0.070(2) 0.074(3) 0.031(2) 0.0125(16) 0.0065(16)
N2 0.058(5) 0.060(7) 0.046(6) 0.026(6) 0.014(5) 0.004(5)
N1 0.060(6) 0.068(8) 0.054(7) 0.023(6) 0.020(5) 0.017(5)
N4 0.066(6) 0.074(8) 0.043(6) 0.036(6) 0.016(5) 0.014(5)
N3 0.066(6) 0.060(7) 0.064(8) 0.030(6) 0.007(5) 0.024(5)
N5 0.151(14) 0.134(16) 0.127(16) 0.074(13) 0.019(11) 0.033(12)
Br1 0.0875(10) 0.0792(12) 0.0921(12) 0.0433(10) 0.0162(8) 0.0314(8)
Br2 0.1165(12) 0.0825(12) 0.0852(13) 0.0207(10) 0.0136(9) 0.0482(9)
Cl1 0.0602(17) 0.080(2) 0.073(2) 0.0366(19) 0.0260(16) 0.0249(16)
C1 0.056(7) 0.077(10) 0.089(12) 0.030(9) 0.028(7) 0.029(7)
C2 0.048(6) 0.056(9) 0.064(10) 0.012(7) 0.000(6) 0.001(6)
C3 0.069(8) 0.071(10) 0.066(10) 0.032(8) 0.011(7) 0.022(7)
C4 0.086(9) 0.081(11) 0.049(9) 0.008(8) 0.028(7) 0.028(8)
C5 0.050(7) 0.109(13) 0.141(16) 0.074(12) 0.033(8) 0.026(8)
C6 0.089(10) 0.095(12) 0.089(12) 0.053(10) 0.042(9) 0.039(8)
C7 0.095(10) 0.071(10) 0.066(10) 0.021(8) 0.019(8) 0.039(8)
C8 0.092(9) 0.057(9) 0.065(10) 0.022(8) 0.013(8) 0.025(7)
C9 0.059(7) 0.056(9) 0.066(10) 0.008(7) 0.006(6) 0.021(6)
C10 0.069(8) 0.062(9) 0.056(9) 0.006(7) 0.012(7) 0.014(7)
C11 0.073(9) 0.099(15) 0.090(14) 0.017(11) 0.018(8) 0.017(9)
C12 0.076(9) 0.068(10) 0.085(12) 0.013(9) -0.003(8) 0.019(7)
B1 0.035(7) 0.079(14) 0.095(15) 0.017(12) -0.002(8) -0.002(7)
F1 0.094(7) 0.247(16) 0.187(14) 0.001(11) 0.055(8) 0.037(8)
F2 0.48(3) 0.120(12) 0.30(2) 0.085(13) 0.30(2) 0.070(15)
F3 0.153(9) 0.106(8) 0.112(9) -0.009(7) -0.030(7) 0.027(7)
F4 0.192(12) 0.176(12) 0.132(11) -0.051(10) -0.060(9) 0.079(10)

loop_
_atom_type_symbol
_atom_type_description
_atom_type_scat_dispersion_real
_atom_type_scat_dispersion_imag
_atom_type_scat_source
C C 0.0033 0.0016 'International Tables Vol C Tables 4.2.6.8 and 6.1.1.4'
H H 0.0000 0.0000 'International Tables Vol C Tables 4.2.6.8 and 6.1.1.4'
B B 0.0013 0.0007 'International Tables Vol C Tables 4.2.6.8 and 6.1.1.4'
N N 0.0061 0.0033 'International Tables Vol C Tables 4.2.6.8 and 6.1.1.4'
F F 0.0171 0.0103 'International Tables Vol C Tables 4.2.6.8 and 6.1.1.4'
S S 0.1246 0.1234 'International Tables Vol C Tables 4.2.6.8 and 6.1.1.4'
Cl Cl 0.1484 0.1585 'International Tables Vol C Tables 4.2.6.8 and 6.1.1.4'
Br Br -0.2901 2.4595 'International Tables Vol C Tables 4.2.6.8 and 6.1.1.4'
Pd Pd -0.9988 1.0072 'International Tables Vol C Tables 4.2.6.8 and 6.1.1.4'

loop_
_geom_angle_atom_site_label_1
_geom_angle_atom_site_label_2
_geom_angle_atom_site_label_3
_geom_angle
N4 Pd1 N2 179.7(5)
N4 Pd1 S1 89.8(3)
N2 Pd1 S1 90.0(3)
N4 Pd1 Cl1 89.4(3)
N2 Pd1 Cl1 90.8(3)
S1 Pd1 Cl1 176.40(15)
C6 S1 C5 104.3(8)
C6 S1 Pd1 105.5(4)
C5 S1 Pd1 107.7(4)
C1 N2 N1 106.1(10)
C1 N2 Pd1 129.7(9)
N1 N2 Pd1 124.1(7)
C3 N1 N2 110.8(11)
C3 N1 C4 128.4(11)
N2 N1 C4 120.7(10)
C10 N4 N3 107.0(10)
C10 N4 Pd1 129.6(8)
N3 N4 Pd1 123.4(8)
N4 N3 C8 108.3(11)
N4 N3 C7 120.2(10)
C8 N3 C7 131.4(11)
N2 C1 C2 110.4(13)
N2 C1 H1 124.8
C2 C1 H1 124.8
C3 C2 C1 105.6(12)
C3 C2 Br1 126.5(11)
C1 C2 Br1 127.8(11)
N1 C3 C2 106.9(13)
N1 C3 H3 126.6
C2 C3 H3 126.6
N1 C4 C5 111.7(12)
N1 C4 H4A 109.3
C5 C4 H4A 109.3
N1 C4 H4B 109.3
C5 C4 H4B 109.3
H4A C4 H4B 107.9
C4 C5 S1 114.6(9)
C4 C5 H5A 108.6
S1 C5 H5A 108.6
C4 C5 H5B 108.6
S1 C5 H5B 108.6
H5A C5 H5B 107.6
C7 C6 S1 115.5(9)
C7 C6 H6A 108.4
S1 C6 H6A 108.4
C7 C6 H6B 108.4
S1 C6 H6B 108.4
H6A C6 H6B 107.5
N3 C7 C6 112.0(13)
N3 C7 H7A 109.2
C6 C7 H7A 109.2
N3 C7 H7B 109.2
C6 C7 H7B 109.2
H7A C7 H7B 107.9
C9 C8 N3 110.0(12)
C9 C8 H8 125.0
N3 C8 H8 125.0
C8 C9 C10 104.7(12)
C8 C9 Br2 127.7(11)
C10 C9 Br2 127.6(12)
N4 C10 C9 110.0(13)
N4 C10 H10 125.0
C9 C10 H10 125.0
N5 C11 C12 175(2)
C11 C12 H12A 109.5
C11 C12 H12B 109.5
H12A C12 H12B 109.5
C11 C12 H12C 109.5
H12A C12 H12C 109.5
H12B C12 H12C 109.5
F4 B1 F2 101.5(16)
F4 B1 F1 106.8(15)
F2 B1 F1 110.1(14)
F4 B1 F3 109.1(12)
F2 B1 F3 111.6(15)
F1 B1 F3 116.5(12)

loop_
_geom_bond_atom_site_label_1
_geom_bond_atom_site_label_2
_geom_bond_distance
Pd1 N4 2.007(10)
Pd1 N2 2.010(10)
Pd1 S1 2.288(4)
Pd1 Cl1 2.305(4)
S1 C6 1.811(13)
S1 C5 1.835(16)
N2 C1 1.301(15)
N2 N1 1.367(14)
N1 C3 1.346(15)
N1 C4 1.467(16)
N4 C10 1.332(15)
N4 N3 1.348(13)
N3 C8 1.362(16)
N3 C7 1.397(17)
N5 C11 1.13(2)
Br1 C2 1.872(13)
Br2 C9 1.880(13)
C1 C2 1.409(17)
C1 H1 0.9300
C2 C3 1.360(18)
C3 H3 0.9300
C4 C5 1.473(19)
C4 H4A 0.9700
C4 H4B 0.9700
C5 H5A 0.9700
C5 H5B 0.9700
C6 C7 1.517(17)
C6 H6A 0.9700
C6 H6B 0.9700
C7 H7A 0.9700
C7 H7B 0.9700
C8 C9 1.331(19)
C8 H8 0.9300
C9 C10 1.402(17)
C10 H10 0.9300
C11 C12 1.47(2)
C12 H12A 0.9600
C12 H12B 0.9600
C12 H12C 0.9600
B1 F4 1.291(14)
B1 F2 1.307(14)
B1 F1 1.308(13)
B1 F3 1.344(14)

loop_
_geom_torsion_atom_site_label_1
_geom_torsion_atom_site_label_2
_geom_torsion_atom_site_label_3
_geom_torsion_atom_site_label_4
_geom_torsion
N4 Pd1 S1 C6 -36.7(7)
N2 Pd1 S1 C6 143.6(7)
N4 Pd1 S1 C5 -147.6(6)
N2 Pd1 S1 C5 32.7(6)
S1 Pd1 N2 C1 138.5(11)
Cl1 Pd1 N2 C1 -38.0(11)
S1 Pd1 N2 N1 -45.2(8)
Cl1 Pd1 N2 N1 138.3(8)
C1 N2 N1 C3 -1.6(13)
Pd1 N2 N1 C3 -178.7(8)
C1 N2 N1 C4 -179.9(11)
Pd1 N2 N1 C4 3.0(14)
S1 Pd1 N4 C10 -132.1(10)
Cl1 Pd1 N4 C10 44.4(10)
S1 Pd1 N4 N3 46.9(8)
Cl1 Pd1 N4 N3 -136.7(8)
C10 N4 N3 C8 1.0(13)
Pd1 N4 N3 C8 -178.1(8)
C10 N4 N3 C7 179.1(11)
Pd1 N4 N3 C7 -0.1(15)
N1 N2 C1 C2 4.2(13)
Pd1 N2 C1 C2 -179.0(8)
N2 C1 C2 C3 -5.2(15)
N2 C1 C2 Br1 178.3(8)
N2 N1 C3 C2 -1.6(14)
C4 N1 C3 C2 176.5(11)
C1 C2 C3 N1 3.9(14)
Br1 C2 C3 N1 -179.5(8)
C3 N1 C4 C5 -112.2(14)
N2 N1 C4 C5 65.7(14)
N1 C4 C5 S1 -66.9(14)
C6 S1 C5 C4 -100.4(12)
Pd1 S1 C5 C4 11.4(13)
C5 S1 C6 C7 108.1(12)
Pd1 S1 C6 C7 -5.2(13)
N4 N3 C7 C6 -68.1(15)
C8 N3 C7 C6 109.4(15)
S1 C6 C7 N3 64.9(15)
N4 N3 C8 C9 -1.8(15)
C7 N3 C8 C9 -179.5(13)
N3 C8 C9 C10 1.7(15)
N3 C8 C9 Br2 -179.7(8)
N3 N4 C10 C9 0.0(13)
Pd1 N4 C10 C9 179.1(8)
C8 C9 C10 N4 -1.1(15)
Br2 C9 C10 N4 -179.7(9)
